data_7109909
loop_
_publ_author_name
'Benjamin M. Gridley'
'Toby J. Blundell'
'Graeme J. Moxey'
'William Lewis'
'Alexander J. Blake'
'Deborah L. Kays'

_publ_section_title
;
 Cubane and dicubane complexes stabilised by sterically demanding
 m-terphenyl ligands
;
_journal_name_full Chem.Commun.
_journal_page_first 9752
_journal_paper_doi 10.1039/c3cc46384b
_journal_volume 49
_journal_year 2013
_chemical_formula_moiety 'C104 H116 Cd5 Cl8 Li2 O2, 2(C4 H8 O)'
_chemical_formula_sum 'C112 H132 Cd5 Cl8 Li2 O4'
_chemical_formula_weight 2401.66
_chemical_name_systematic
; 
 ? 
;
_space_group_IT_number 14
_symmetry_cell_setting monoclinic
_symmetry_space_group_name_Hall '-P 2yn'
_symmetry_space_group_name_H-M 'P 1 21/n 1'
_atom_sites_solution_hydrogens geom
_atom_sites_solution_primary direct
_atom_sites_solution_secondary difmap
_audit_creation_method 'enCIFer editing of SHELXL-97 created file'
_cell_angle_alpha 90.00
_cell_angle_beta 103.9790(10)
_cell_angle_gamma 90.00
_cell_formula_units_Z 2
_cell_length_a 16.3276(11)
_cell_length_b 20.5180(15)
_cell_length_c 17.4669(12)
_cell_measurement_temperature 90(2)
_cell_measurement_theta_max 27.05
_cell_measurement_theta_min 2.32
_cell_volume 5678.3(7)
_computing_cell_refinement 'Bruker SAINT version 6.36A (Bruker, 2002)'
_computing_data_collection 'Bruker SMART version 5.625 (Bruker, 2001)'
_computing_data_reduction 'Bruker SAINT; SHELXTL (Sheldrick, 2008)'
_computing_molecular_graphics ' ? '
_computing_publication_material 'enCIFer(Allen et al.,2004);PLATON(Spek,2003)'
_computing_structure_refinement 'SHELXL97 (Sheldrick, 2008)'
_computing_structure_solution 'SHELXS97 (Sheldrick, 2008)'
_diffrn_ambient_temperature 90(2)
_diffrn_detector_area_resol_mean 8.366
_diffrn_measured_fraction_theta_full 0.999
_diffrn_measured_fraction_theta_max 0.999
_diffrn_measurement_device_type 'Bruker SMART APEX CCD area detector'
_diffrn_measurement_method \w
_diffrn_radiation_monochromator graphite
_diffrn_radiation_source 'normal-focus sealed tube'
_diffrn_radiation_type MoK\a
_diffrn_radiation_wavelength 0.71073
_diffrn_reflns_av_R_equivalents 0.0698
_diffrn_reflns_av_sigmaI/netI 0.0849
_diffrn_reflns_limit_h_max 19
_diffrn_reflns_limit_h_min -18
_diffrn_reflns_limit_k_max 19
_diffrn_reflns_limit_k_min -24
_diffrn_reflns_limit_l_max 17
_diffrn_reflns_limit_l_min -20
_diffrn_reflns_number 27903
_diffrn_reflns_theta_full 25.00
_diffrn_reflns_theta_max 25.00
_diffrn_reflns_theta_min 1.99
_diffrn_standards_decay_% 0
_diffrn_standards_number 0
_exptl_absorpt_coefficient_mu 1.156
_exptl_absorpt_correction_T_max 0.746
_exptl_absorpt_correction_T_min 0.521
_exptl_absorpt_correction_type multi-scan
_exptl_absorpt_process_details 'SADABS 2007/2'
_exptl_crystal_colour colourless
_exptl_crystal_density_diffrn 1.405
_exptl_crystal_density_method 'not measured'
_exptl_crystal_description block
_exptl_crystal_F_000 2436
_exptl_crystal_size_max 0.13
_exptl_crystal_size_mid 0.10
_exptl_crystal_size_min 0.08
_platon_squeeze_details
;
A disordered uncoordinated THF molecule was identified in the difference map, 
but a sensible disorder model could not be developed, so this was removed using 
PLATON SQUEEZE.
;
_refine_diff_density_max 1.242
_refine_diff_density_min -1.010
_refine_diff_density_rms 0.131
_refine_ls_extinction_method none
_refine_ls_goodness_of_fit_ref 1.193
_refine_ls_hydrogen_treatment constr
_refine_ls_matrix_type full
_refine_ls_number_parameters 816
_refine_ls_number_reflns 9993
_refine_ls_number_restraints 1728
_refine_ls_restrained_S_all 1.110
_refine_ls_R_factor_all 0.1200
_refine_ls_R_factor_gt 0.0928
_refine_ls_shift/su_max 0.001
_refine_ls_shift/su_mean 0.000
_refine_ls_structure_factor_coef Fsqd
_refine_ls_weighting_details 'calc w=1/[\s^2^(Fo^2^)+(0.0705P)^2^+21.9189P] where P=(Fo^2^+2Fc^2^)/3'
_refine_ls_weighting_scheme calc
_refine_ls_wR_factor_gt 0.1978
_refine_ls_wR_factor_ref 0.2104
_reflns_number_gt 7502
_reflns_number_total 9993
_reflns_threshold_expression I>2\s(I)
_cod_data_source_file c3cc46384b.txt
_cod_data_source_block 3.2THF
_cod_original_sg_symbol_H-M 'P2(1)/n  '
_cod_database_code 7109909
_nottingham_internal_coll_name CDBG2A
_nottingham_internal_coll_number 9032
_nottingham_internal_coll_client BG2/DLK
_nottingham_internal_coll_type hemisphere
_nottingham_internal_coll_frame_time '60 s'
_nottingham_internal_coll_frame_width '0.3 degrees'
_nottingham_internal_coll_frame_method \w
_nottingham_internal_coll_user BG
_nottingham_internal_coll_date 10/6/2010
_nottingham_internal_process_user BG
_nottingham_internal_process_date 11/06/2010
_nottingham_internal_solution_user bmg
_nottingham_internal_solution_date 1/6/2010
_nottingham_internal_refinement_user wl/bmg
_nottingham_internal_refinement_date 22/11/2010
_nottingham_internal_validation_user wl
_nottingham_internal_validation_date 22/11/2010
_nottingham_internal_archive_date 23/11/2010

loop_
_symmetry_equiv_pos_as_xyz
'x, y, z'
'-x+1/2, y+1/2, -z+1/2'
'-x, -y, -z'
'x-1/2, -y-1/2, z-1/2'

loop_
_atom_site_label
_atom_site_type_symbol
_atom_site_fract_x
_atom_site_fract_y
_atom_site_fract_z
_atom_site_U_iso_or_equiv
_atom_site_adp_type
_atom_site_occupancy
_atom_site_symmetry_multiplicity
_atom_site_calc_flag
_atom_site_refinement_flags
_atom_site_disorder_assembly
_atom_site_disorder_group
Cd1 Cd -0.15899(4) -0.07891(3) 1.10366(4) 0.0412(2) Uani 1 1 d U . .
Cd2 Cd 0.03085(4) 0.00900(4) 1.22215(4) 0.0497(2) Uani 1 1 d U . .
Cd3 Cd 0.0000 0.0000 1.0000 0.0443(3) Uani 1 2 d SU . .
Li1 Li 0.0397(11) -0.1315(9) 1.1224(12) 0.066(3) Uani 1 1 d U C .
Cl1 Cl -0.09528(12) 0.03960(11) 1.09731(12) 0.0384(5) Uani 1 1 d U . .
Cl2 Cl 0.11494(15) -0.03086(15) 1.12424(15) 0.0595(7) Uani 1 1 d U . .
Cl3 Cl -0.07087(15) -0.11626(12) 1.00560(15) 0.0509(6) Uani 1 1 d U . .
Cl4 Cl -0.02907(16) -0.10488(16) 1.21900(18) 0.0704(8) Uani 1 1 d U . .
C1 C -0.2836(5) -0.1054(5) 1.1076(5) 0.0413(19) Uani 1 1 d U A .
C2 C -0.3549(5) -0.0714(5) 1.0624(6) 0.050(2) Uani 1 1 d U . .
C3 C -0.4350(6) -0.0913(5) 1.0639(7) 0.059(3) Uani 1 1 d U . .
H3 H -0.4821 -0.0688 1.0324 0.071 Uiso 1 1 calc R . .
C4 C -0.4483(6) -0.1417(6) 1.1089(7) 0.065(3) Uani 1 1 d U . .
H4 H -0.5045 -0.1539 1.1087 0.078 Uiso 1 1 calc R . .
C5 C -0.3815(6) -0.1760(5) 1.1553(6) 0.058(3) Uani 1 1 d U A .
H5 H -0.3915 -0.2115 1.1869 0.070 Uiso 1 1 calc R . .
C6 C -0.2992(5) -0.1580(5) 1.1553(5) 0.045(2) Uani 1 1 d U . .
C7 C -0.3412(5) -0.0141(4) 1.0144(5) 0.0408(17) Uani 1 1 d DU . .
C8 C -0.3397(6) 0.0490(4) 1.0472(5) 0.050(2) Uani 1 1 d DU . .
C9 C -0.3297(6) 0.1029(5) 1.0020(5) 0.054(2) Uani 1 1 d DU . .
H9 H -0.3297 0.1452 1.0240 0.065 Uiso 1 1 calc R . .
C10 C -0.3198(6) 0.0966(4) 0.9265(6) 0.053(2) Uani 1 1 d DU . .
C11 C -0.3213(5) 0.0351(4) 0.8954(6) 0.051(2) Uani 1 1 d DU . .
H11 H -0.3158 0.0305 0.8428 0.061 Uiso 1 1 calc R . .
C12 C -0.3306(5) -0.0215(4) 0.9381(5) 0.050(2) Uani 1 1 d DU . .
C13 C -0.3489(8) 0.0574(6) 1.1301(6) 0.073(3) Uani 1 1 d DU . .
H13A H -0.3058 0.0315 1.1661 0.109 Uiso 1 1 calc R . .
H13C H -0.4051 0.0427 1.1333 0.109 Uiso 1 1 calc R . .
H13B H -0.3419 0.1035 1.1449 0.109 Uiso 1 1 calc R . .
C14 C -0.3086(7) 0.1554(5) 0.8768(7) 0.073(3) Uani 1 1 d DU . .
H14B H -0.2495 0.1584 0.8740 0.109 Uiso 1 1 calc R . .
H14C H -0.3244 0.1951 0.9010 0.109 Uiso 1 1 calc R . .
H14A H -0.3448 0.1505 0.8235 0.109 Uiso 1 1 calc R . .
C15 C -0.3286(7) -0.0874(5) 0.9030(6) 0.065(3) Uani 1 1 d DU . .
H15B H -0.2713 -0.1052 0.9192 0.098 Uiso 1 1 calc R . .
H15A H -0.3454 -0.0841 0.8453 0.098 Uiso 1 1 calc R . .
H15C H -0.3678 -0.1162 0.9212 0.098 Uiso 1 1 calc R . .
C16 C -0.224(3) -0.188(3) 1.215(3) 0.050(4) Uani 0.16(4) 1 d PDU A 1
C17 C -0.172(4) -0.159(3) 1.283(3) 0.053(5) Uani 0.16(4) 1 d PDU A 1
C18 C -0.101(4) -0.193(3) 1.325(3) 0.058(5) Uani 0.16(4) 1 d PDU A 1
H18 H -0.0653 -0.1746 1.3703 0.069 Uiso 0.16(4) 1 calc PR A 1
C19 C -0.082(4) -0.254(3) 1.300(4) 0.062(5) Uani 0.16(4) 1 d PDU A 1
C20 C -0.135(4) -0.282(3) 1.235(4) 0.060(5) Uani 0.16(4) 1 d PDU A 1
H20 H -0.1218 -0.3239 1.2190 0.072 Uiso 0.16(4) 1 calc PR A 1
C21 C -0.207(4) -0.249(3) 1.191(4) 0.057(5) Uani 0.16(4) 1 d PDU A 1
C22 C -0.192(5) -0.093(3) 1.309(5) 0.063(14) Uiso 0.16(4) 1 d PDU A 1
H22A H -0.1846 -0.0599 1.2711 0.095 Uiso 0.16(4) 1 calc PR A 1
H22C H -0.1547 -0.0830 1.3610 0.095 Uiso 0.16(4) 1 calc PR A 1
H22B H -0.2512 -0.0917 1.3139 0.095 Uiso 0.16(4) 1 calc PR A 1
C23 C -0.005(5) -0.291(4) 1.346(6) 0.071(12) Uani 0.16(4) 1 d PDU A 1
H23A H 0.0249 -0.2644 1.3910 0.107 Uiso 0.08(2) 1 calc PR A 1
H23B H 0.0332 -0.3001 1.3117 0.107 Uiso 0.08(2) 1 calc PR A 1
H23C H -0.0223 -0.3322 1.3657 0.107 Uiso 0.08(2) 1 calc PR A 1
H23D H -0.0010 -0.3334 1.3213 0.107 Uiso 0.08(2) 1 calc PR A 1
H23E H -0.0093 -0.2977 1.4006 0.107 Uiso 0.08(2) 1 calc PR A 1
H23F H 0.0462 -0.2656 1.3466 0.107 Uiso 0.08(2) 1 calc PR A 1
C24 C -0.259(5) -0.280(4) 1.118(5) 0.064(12) Uani 0.16(4) 1 d PDU A 1
H24A H -0.2298 -0.2754 1.0752 0.096 Uiso 0.16(4) 1 calc PR A 1
H24C H -0.3139 -0.2580 1.1028 0.096 Uiso 0.16(4) 1 calc PR A 1
H24B H -0.2673 -0.3262 1.1274 0.096 Uiso 0.16(4) 1 calc PR A 1
C16A C -0.2263(7) -0.1953(6) 1.2043(8) 0.048(2) Uani 0.84(4) 1 d PDU A 2
C17A C -0.1929(9) -0.1743(7) 1.2819(7) 0.053(3) Uani 0.84(4) 1 d PDU A 2
C18A C -0.1256(10) -0.2094(8) 1.3299(8) 0.062(3) Uani 0.84(4) 1 d PDU A 2
H18A H -0.1029 -0.1955 1.3826 0.075 Uiso 0.84(4) 1 calc PR A 2
C19A C -0.0920(9) -0.2636(8) 1.3019(9) 0.060(3) Uani 0.84(4) 1 d PDU A 2
C20A C -0.1247(10) -0.2826(7) 1.2260(9) 0.063(3) Uani 0.84(4) 1 d PDU A 2
H20A H -0.1010 -0.3193 1.2062 0.075 Uiso 0.84(4) 1 calc PR A 2
C21A C -0.1925(9) -0.2498(7) 1.1759(8) 0.056(3) Uani 0.84(4) 1 d PDU A 2
C22A C -0.2250(14) -0.1132(10) 1.3119(9) 0.072(5) Uani 0.84(4) 1 d PDU A 2
H22D H -0.2275 -0.0781 1.2733 0.108 Uiso 0.84(4) 1 calc PR A 2
H22F H -0.1868 -0.1006 1.3621 0.108 Uiso 0.84(4) 1 calc PR A 2
H22E H -0.2815 -0.1210 1.3199 0.108 Uiso 0.84(4) 1 calc PR A 2
C23A C -0.0175(11) -0.2988(10) 1.3558(13) 0.079(5) Uani 0.84(4) 1 d PDU A 2
H23G H -0.0040 -0.2780 1.4079 0.119 Uiso 0.42(2) 1 calc PR A 2
H23H H 0.0317 -0.2963 1.3329 0.119 Uiso 0.42(2) 1 calc PR A 2
H23I H -0.0323 -0.3445 1.3612 0.119 Uiso 0.42(2) 1 calc PR A 2
H23J H 0.0009 -0.3346 1.3268 0.119 Uiso 0.42(2) 1 calc PR A 2
H23K H -0.0347 -0.3162 1.4017 0.119 Uiso 0.42(2) 1 calc PR A 2
H23L H 0.0292 -0.2680 1.3734 0.119 Uiso 0.42(2) 1 calc PR A 2
C24A C -0.2256(15) -0.2722(8) 1.0926(10) 0.079(6) Uani 0.84(4) 1 d PDU A 2
H24D H -0.2186 -0.2374 1.0564 0.118 Uiso 0.84(4) 1 calc PR A 2
H24F H -0.2856 -0.2831 1.0839 0.118 Uiso 0.84(4) 1 calc PR A 2
H24E H -0.1943 -0.3109 1.0831 0.118 Uiso 0.84(4) 1 calc PR A 2
C25 C 0.0740(5) 0.0667(5) 1.3255(5) 0.0463(19) Uani 1 1 d U B .
C26 C 0.1337(6) 0.0388(6) 1.3891(6) 0.054(2) Uani 1 1 d U . .
C27 C 0.1642(7) 0.0760(6) 1.4580(6) 0.068(3) Uani 1 1 d U B .
H27 H 0.2041 0.0577 1.5014 0.082 Uiso 1 1 calc R . .
C28 C 0.1366(7) 0.1383(7) 1.4623(7) 0.072(3) Uani 1 1 d U . .
H28 H 0.1588 0.1634 1.5084 0.086 Uiso 1 1 calc R B .
C29 C 0.0770(7) 0.1657(6) 1.4010(6) 0.068(3) Uani 1 1 d U B .
H29 H 0.0570 0.2087 1.4056 0.081 Uiso 1 1 calc R . .
C30 C 0.0463(6) 0.1295(5) 1.3321(5) 0.049(2) Uani 1 1 d U . .
C31 C 0.1621(8) -0.0347(7) 1.3897(10) 0.051(2) Uani 0.782(15) 1 d PDU B 1
C32 C 0.1185(8) -0.0834(6) 1.4194(9) 0.049(3) Uani 0.782(15) 1 d PDU B 1
C33 C 0.1458(8) -0.1483(6) 1.4182(8) 0.056(3) Uani 0.782(15) 1 d PDU B 1
H33 H 0.1171 -0.1817 1.4391 0.067 Uiso 0.782(15) 1 calc PR B 1
C34 C 0.2131(8) -0.1646(6) 1.3875(8) 0.061(3) Uani 0.782(15) 1 d PDU B 1
C35 C 0.2532(9) -0.1164(7) 1.3575(9) 0.062(3) Uani 0.782(15) 1 d PDU B 1
H35 H 0.2994 -0.1276 1.3359 0.075 Uiso 0.782(15) 1 calc PR B 1
C36 C 0.2289(7) -0.0508(7) 1.3574(8) 0.057(3) Uani 0.782(15) 1 d PDU B 1
C37 C 0.0435(10) -0.0674(8) 1.4507(12) 0.055(4) Uani 0.782(15) 1 d PDU B 1
H37C H 0.0598 -0.0359 1.4939 0.083 Uiso 0.782(15) 1 calc PR B 1
H37B H 0.0223 -0.1072 1.4702 0.083 Uiso 0.782(15) 1 calc PR B 1
H37A H -0.0008 -0.0485 1.4084 0.083 Uiso 0.782(15) 1 calc PR B 1
C38 C 0.2422(11) -0.2352(7) 1.3904(12) 0.089(5) Uani 0.782(15) 1 d PDU B 1
H38A H 0.2496 -0.2481 1.3385 0.133 Uiso 0.782(15) 1 calc PR B 1
H38B H 0.1997 -0.2632 1.4049 0.133 Uiso 0.782(15) 1 calc PR B 1
H38C H 0.2960 -0.2397 1.4297 0.133 Uiso 0.782(15) 1 calc PR B 1
C39 C 0.2752(8) 0.0011(8) 1.3252(9) 0.066(4) Uani 0.782(15) 1 d PDU B 1
H39B H 0.3297 -0.0159 1.3202 0.099 Uiso 0.782(15) 1 calc PR B 1
H39C H 0.2844 0.0385 1.3611 0.099 Uiso 0.782(15) 1 calc PR B 1
H39A H 0.2417 0.0148 1.2733 0.099 Uiso 0.782(15) 1 calc PR B 1
C31A C 0.171(3) -0.0122(18) 1.383(4) 0.055(4) Uani 0.218(15) 1 d PDU B 2
C32A C 0.139(3) -0.0669(18) 1.415(4) 0.055(4) Uani 0.218(15) 1 d PDU B 2
C33A C 0.180(3) -0.1271(17) 1.416(3) 0.057(4) Uani 0.218(15) 1 d PDU B 2
H33A H 0.1582 -0.1649 1.4351 0.068 Uiso 0.218(15) 1 calc PR B 2
C34A C 0.252(3) -0.1314(18) 1.388(3) 0.061(5) Uani 0.218(15) 1 d PDU B 2
C35A C 0.277(2) -0.0789(19) 1.351(3) 0.061(5) Uani 0.218(15) 1 d PDU B 2
H35A H 0.3188 -0.0847 1.3218 0.074 Uiso 0.218(15) 1 calc PR B 2
C36A C 0.242(3) -0.0166(18) 1.354(3) 0.057(4) Uani 0.218(15) 1 d PDU B 2
C37A C 0.067(4) -0.059(3) 1.453(5) 0.045(11) Uiso 0.218(15) 1 d PDU B 2
H37F H 0.0830 -0.0293 1.4983 0.068 Uiso 0.218(15) 1 calc PR B 2
H37E H 0.0522 -0.1017 1.4720 0.068 Uiso 0.218(15) 1 calc PR B 2
H37D H 0.0176 -0.0415 1.4152 0.068 Uiso 0.218(15) 1 calc PR B 2
C38A C 0.290(3) -0.198(2) 1.377(3) 0.074(9) Uani 0.218(15) 1 d PDU B 2
H38D H 0.2542 -0.2197 1.3308 0.112 Uiso 0.218(15) 1 calc PR B 2
H38F H 0.2931 -0.2244 1.4240 0.112 Uiso 0.218(15) 1 calc PR B 2
H38E H 0.3467 -0.1918 1.3686 0.112 Uiso 0.218(15) 1 calc PR B 2
C39A C 0.272(3) 0.040(2) 1.315(3) 0.061(9) Uani 0.218(15) 1 d PDU B 2
H39F H 0.2718 0.0795 1.3467 0.091 Uiso 0.218(15) 1 calc PR B 2
H39D H 0.2341 0.0464 1.2625 0.091 Uiso 0.218(15) 1 calc PR B 2
H39E H 0.3293 0.0318 1.3094 0.091 Uiso 0.218(15) 1 calc PR B 2
C40 C -0.0093(16) 0.1565(10) 1.2663(14) 0.048(3) Uani 0.43(4) 1 d PDU B 1
C41 C -0.0966(17) 0.1573(10) 1.2602(13) 0.048(4) Uani 0.43(4) 1 d PDU B 1
C42 C -0.1498(18) 0.1877(12) 1.1946(14) 0.054(4) Uani 0.43(4) 1 d PDU B 1
H42 H -0.2088 0.1890 1.1906 0.064 Uiso 0.43(4) 1 calc PR B 1
C43 C -0.1181(18) 0.2158(13) 1.1357(15) 0.052(4) Uani 0.43(4) 1 d PDU B 1
C44 C -0.0328(18) 0.2143(14) 1.1429(14) 0.049(4) Uani 0.43(4) 1 d PDU B 1
H44 H -0.0105 0.2337 1.1028 0.058 Uiso 0.43(4) 1 calc PR B 1
C45 C 0.0229(15) 0.1848(13) 1.2079(14) 0.045(4) Uani 0.43(4) 1 d PDU B 1
C46 C -0.1316(18) 0.1260(15) 1.3233(14) 0.048(5) Uani 0.43(4) 1 d PDU B 1
H46A H -0.1084 0.0819 1.3338 0.072 Uiso 0.43(4) 1 calc PR B 1
H46B H -0.1932 0.1236 1.3056 0.072 Uiso 0.43(4) 1 calc PR B 1
H46C H -0.1160 0.1520 1.3716 0.072 Uiso 0.43(4) 1 calc PR B 1
C47 C -0.177(2) 0.2480(18) 1.0645(18) 0.074(9) Uani 0.43(4) 1 d PDU B 1
H47A H -0.1718 0.2259 1.0161 0.112 Uiso 0.43(4) 1 calc PR B 1
H47B H -0.1619 0.2940 1.0622 0.112 Uiso 0.43(4) 1 calc PR B 1
H47C H -0.2355 0.2446 1.0694 0.112 Uiso 0.43(4) 1 calc PR B 1
C48 C 0.1157(16) 0.185(2) 1.212(2) 0.069(8) Uani 0.43(4) 1 d PDU B 1
H48A H 0.1247 0.1969 1.1601 0.103 Uiso 0.43(4) 1 calc PR B 1
H48B H 0.1392 0.1417 1.2268 0.103 Uiso 0.43(4) 1 calc PR B 1
H48C H 0.1439 0.2171 1.2512 0.103 Uiso 0.43(4) 1 calc PR B 1
C40A C -0.0204(13) 0.1610(8) 1.2625(11) 0.047(3) Uani 0.57(4) 1 d PDU B 2
C41A C -0.1065(13) 0.1514(9) 1.2577(11) 0.046(3) Uani 0.57(4) 1 d PDU B 2
C42A C -0.1660(14) 0.1831(9) 1.1975(11) 0.054(4) Uani 0.57(4) 1 d PDU B 2
H42A H -0.2246 0.1768 1.1933 0.065 Uiso 0.57(4) 1 calc PR B 2
C43A C -0.1402(14) 0.2234(10) 1.1446(11) 0.050(4) Uani 0.57(4) 1 d PDU B 2
C44A C -0.0563(14) 0.2329(11) 1.1502(11) 0.053(4) Uani 0.57(4) 1 d PDU B 2
H44A H -0.0390 0.2610 1.1137 0.064 Uiso 0.57(4) 1 calc PR B 2
C45A C 0.0050(13) 0.2018(11) 1.2091(11) 0.050(4) Uani 0.57(4) 1 d PDU B 2
C46A C -0.1367(17) 0.1067(13) 1.3130(15) 0.063(7) Uiso 0.57(4) 1 d PDU B 2
H46D H -0.1363 0.0616 1.2945 0.094 Uiso 0.57(4) 1 calc PR B 2
H46E H -0.1943 0.1188 1.3148 0.094 Uiso 0.57(4) 1 calc PR B 2
H46F H -0.0994 0.1104 1.3660 0.094 Uiso 0.57(4) 1 calc PR B 2
C47A C -0.2040(17) 0.2585(13) 1.0798(13) 0.066(7) Uani 0.57(4) 1 d PDU B 2
H47D H -0.2121 0.2339 1.0304 0.099 Uiso 0.57(4) 1 calc PR B 2
H47E H -0.1831 0.3022 1.0724 0.099 Uiso 0.57(4) 1 calc PR B 2
H47F H -0.2580 0.2619 1.0948 0.099 Uiso 0.57(4) 1 calc PR B 2
C48A C 0.0963(14) 0.2136(15) 1.2123(15) 0.062(6) Uani 0.57(4) 1 d PDU B 2
H48D H 0.1209 0.1744 1.1947 0.093 Uiso 0.57(4) 1 calc PR B 2
H48F H 0.1265 0.2239 1.2665 0.093 Uiso 0.57(4) 1 calc PR B 2
H48E H 0.1014 0.2502 1.1776 0.093 Uiso 0.57(4) 1 calc PR B 2
O1 O 0.0830(5) -0.2159(4) 1.1307(5) 0.084(2) Uani 1 1 d DU . .
C49 C 0.1293(10) -0.2426(7) 1.2031(9) 0.103(4) Uani 1 1 d DU C .
H49B H 0.0995 -0.2347 1.2453 0.124 Uiso 1 1 calc R . .
H49A H 0.1860 -0.2224 1.2189 0.124 Uiso 1 1 calc R . .
C50 C 0.1366(11) -0.3129(7) 1.1901(10) 0.112(4) Uani 1 1 d DU . .
H50C H 0.1946 -0.3238 1.1862 0.134 Uiso 0.42(3) 1 calc PR C 2
H50D H 0.1241 -0.3379 1.2344 0.134 Uiso 0.42(3) 1 calc PR C 2
H50B H 0.1905 -0.3302 1.2225 0.134 Uiso 0.58(3) 1 d PR C 1
H50A H 0.0892 -0.3371 1.2029 0.134 Uiso 0.58(3) 1 d PR C 1
C51 C 0.134(2) -0.3174(12) 1.1064(13) 0.109(6) Uani 0.58(3) 1 d PDU C 1
H51B H 0.1137 -0.3607 1.0849 0.131 Uiso 0.58(3) 1 calc PR C 1
H51A H 0.1905 -0.3092 1.0965 0.131 Uiso 0.58(3) 1 calc PR C 1
C51A C 0.077(3) -0.3288(11) 1.1179(19) 0.106(6) Uani 0.42(3) 1 d PDU C 2
H51D H 0.0369 -0.3623 1.1273 0.128 Uiso 0.42(3) 1 calc PR C 2
H51C H 0.1064 -0.3459 1.0788 0.128 Uiso 0.42(3) 1 calc PR C 2
C52 C 0.072(2) -0.2641(10) 1.0717(12) 0.101(5) Uani 0.58(3) 1 d PDU C 1
H52A H 0.0851 -0.2463 1.0231 0.121 Uiso 0.58(3) 1 calc PR C 1
H52B H 0.0138 -0.2810 1.0587 0.121 Uiso 0.58(3) 1 calc PR C 1
C52A C 0.032(2) -0.2688(10) 1.0892(18) 0.093(6) Uani 0.42(3) 1 d PDU C 2
H52C H 0.0259 -0.2645 1.0316 0.112 Uiso 0.42(3) 1 calc PR C 2
H52D H -0.0243 -0.2687 1.1001 0.112 Uiso 0.42(3) 1 calc PR C 2

loop_
_atom_site_aniso_label
_atom_site_aniso_U_11
_atom_site_aniso_U_22
_atom_site_aniso_U_33
_atom_site_aniso_U_23
_atom_site_aniso_U_13
_atom_site_aniso_U_12
Cd1 0.0254(3) 0.0515(4) 0.0416(4) 0.0026(3) -0.0019(3) -0.0012(3)
Cd2 0.0354(4) 0.0737(5) 0.0329(4) -0.0084(3) -0.0054(3) 0.0006(3)
Cd3 0.0347(5) 0.0583(7) 0.0356(5) -0.0041(4) 0.0002(4) -0.0068(4)
Li1 0.040(5) 0.059(5) 0.090(8) 0.004(4) -0.005(6) 0.013(5)
Cl1 0.0287(10) 0.0571(14) 0.0271(11) -0.0119(9) 0.0021(8) -0.0132(9)
Cl2 0.0368(12) 0.086(2) 0.0524(16) -0.0028(13) 0.0040(11) 0.0026(12)
Cl3 0.0424(12) 0.0518(15) 0.0570(15) -0.0113(11) 0.0092(11) -0.0035(10)
Cl4 0.0443(14) 0.085(2) 0.0709(18) 0.0183(15) -0.0066(12) -0.0046(13)
C1 0.031(3) 0.046(5) 0.040(5) 0.007(3) -0.004(3) -0.002(3)
C2 0.031(4) 0.049(5) 0.061(5) 0.009(4) -0.006(4) -0.003(4)
C3 0.034(4) 0.061(6) 0.075(7) 0.021(5) -0.004(4) -0.002(4)
C4 0.033(4) 0.070(7) 0.087(7) 0.024(5) 0.004(5) -0.002(4)
C5 0.039(4) 0.056(6) 0.078(7) 0.029(5) 0.011(4) -0.001(4)
C6 0.033(4) 0.050(5) 0.047(5) 0.010(4) 0.004(3) 0.002(3)
C7 0.017(3) 0.044(4) 0.052(4) 0.013(3) -0.010(3) 0.001(3)
C8 0.031(4) 0.051(4) 0.065(5) 0.007(4) 0.004(4) 0.000(4)
C9 0.046(5) 0.042(5) 0.069(5) 0.000(4) 0.004(5) 0.003(4)
C10 0.031(4) 0.055(5) 0.070(6) 0.013(4) 0.005(4) -0.001(4)
C11 0.032(4) 0.059(5) 0.060(5) 0.008(4) 0.006(4) -0.002(4)
C12 0.026(4) 0.054(5) 0.058(5) 0.006(4) -0.013(4) -0.005(4)
C13 0.086(8) 0.053(7) 0.081(7) -0.001(5) 0.024(7) -0.001(6)
C14 0.061(7) 0.061(6) 0.097(8) 0.023(6) 0.019(6) -0.001(6)
C15 0.074(7) 0.059(6) 0.049(6) -0.002(5) -0.010(5) -0.012(6)
C16 0.042(7) 0.056(7) 0.050(8) 0.015(6) 0.007(7) 0.009(7)
C17 0.046(9) 0.063(9) 0.048(8) 0.016(7) 0.006(7) 0.006(7)
C18 0.050(9) 0.064(9) 0.054(9) 0.022(8) 0.003(8) 0.005(8)
C19 0.050(9) 0.066(9) 0.065(9) 0.022(8) 0.001(7) 0.010(7)
C20 0.050(9) 0.058(8) 0.068(9) 0.019(8) 0.005(8) 0.012(7)
C21 0.048(9) 0.057(8) 0.061(9) 0.014(7) 0.003(8) 0.010(7)
C23 0.058(19) 0.071(19) 0.08(2) 0.033(19) -0.001(15) 0.013(14)
C24 0.06(2) 0.063(18) 0.060(19) 0.003(14) 0.003(14) 0.022(19)
C16A 0.038(4) 0.054(6) 0.051(5) 0.015(4) 0.006(4) 0.008(4)
C17A 0.047(6) 0.065(7) 0.046(5) 0.017(5) 0.010(5) 0.006(5)
C18A 0.058(7) 0.073(7) 0.050(5) 0.024(5) 0.002(5) 0.007(5)
C19A 0.043(6) 0.064(7) 0.068(6) 0.023(5) 0.003(5) 0.004(5)
C20A 0.054(6) 0.057(6) 0.074(6) 0.017(5) 0.007(5) 0.019(5)
C21A 0.048(6) 0.055(6) 0.061(6) 0.013(5) 0.004(5) 0.009(4)
C22A 0.074(10) 0.087(10) 0.055(8) 0.001(7) 0.015(7) 0.018(8)
C23A 0.053(8) 0.083(10) 0.092(10) 0.038(8) 0.001(7) 0.013(7)
C24A 0.094(13) 0.057(9) 0.073(9) -0.005(7) -0.003(9) 0.012(9)
C25 0.031(4) 0.069(5) 0.036(4) 0.001(3) 0.003(3) -0.009(3)
C26 0.039(5) 0.083(5) 0.036(4) -0.004(4) 0.000(4) -0.005(4)
C27 0.063(6) 0.092(6) 0.040(5) -0.008(5) -0.007(4) -0.013(5)
C28 0.067(7) 0.090(7) 0.047(6) -0.018(5) -0.007(5) -0.019(6)
C29 0.067(6) 0.073(6) 0.052(5) -0.013(5) -0.007(4) -0.020(5)
C30 0.050(4) 0.059(5) 0.035(4) -0.004(3) 0.003(3) -0.020(4)
C31 0.034(5) 0.082(6) 0.031(5) -0.007(5) -0.002(4) 0.005(5)
C32 0.039(6) 0.074(6) 0.029(5) -0.006(5) -0.002(5) 0.005(5)
C33 0.047(6) 0.077(6) 0.041(6) -0.012(6) 0.005(5) 0.003(5)
C34 0.042(6) 0.081(7) 0.054(7) -0.020(6) 0.001(5) 0.006(5)
C35 0.038(6) 0.092(7) 0.056(8) -0.011(7) 0.011(5) 0.012(6)
C36 0.032(5) 0.086(7) 0.047(6) -0.019(6) 0.000(4) -0.005(5)
C37 0.058(11) 0.067(10) 0.043(8) -0.002(7) 0.017(9) 0.003(7)
C38 0.075(11) 0.090(8) 0.096(12) -0.008(9) 0.012(9) 0.025(8)
C39 0.033(6) 0.097(10) 0.056(9) -0.001(9) -0.013(5) -0.009(8)
C31A 0.033(8) 0.086(7) 0.038(9) -0.006(7) -0.007(7) 0.001(7)
C32A 0.038(9) 0.079(7) 0.040(9) -0.006(8) -0.003(8) 0.009(7)
C33A 0.041(9) 0.079(8) 0.045(9) -0.014(9) 0.000(8) 0.009(8)
C34A 0.040(9) 0.083(9) 0.055(10) -0.012(9) 0.001(9) 0.012(8)
C35A 0.039(9) 0.087(9) 0.052(10) -0.014(9) -0.001(8) 0.004(8)
C36A 0.032(8) 0.085(9) 0.045(9) -0.010(9) -0.008(7) 0.002(8)
C38A 0.068(19) 0.089(12) 0.066(19) -0.011(17) 0.017(17) 0.024(15)
C39A 0.038(18) 0.083(15) 0.06(2) -0.016(19) 0.015(15) 0.005(19)
C40 0.055(6) 0.048(7) 0.036(6) -0.007(6) 0.003(5) -0.010(6)
C41 0.056(6) 0.047(7) 0.038(7) -0.009(6) 0.004(6) -0.005(7)
C42 0.055(8) 0.053(8) 0.048(7) -0.008(6) 0.003(6) 0.001(7)
C43 0.059(9) 0.047(8) 0.042(7) -0.005(6) -0.005(7) -0.001(8)
C44 0.061(9) 0.045(10) 0.037(7) -0.002(7) 0.007(7) 0.001(8)
C45 0.053(8) 0.039(9) 0.039(7) -0.004(7) 0.005(6) -0.003(7)
C46 0.056(11) 0.041(13) 0.047(10) -0.021(9) 0.013(9) -0.001(11)
C47 0.074(16) 0.076(17) 0.061(14) 0.010(12) -0.007(13) 0.012(14)
C48 0.055(9) 0.07(2) 0.077(17) 0.019(17) 0.017(10) 0.008(13)
C40A 0.056(6) 0.046(6) 0.034(5) -0.008(5) 0.003(5) -0.009(5)
C41A 0.055(6) 0.043(6) 0.035(6) -0.012(5) 0.002(5) -0.007(6)
C42A 0.057(7) 0.052(7) 0.050(7) -0.007(5) 0.004(6) 0.003(6)
C43A 0.057(8) 0.049(8) 0.037(7) -0.006(5) -0.001(6) 0.009(7)
C44A 0.063(8) 0.049(9) 0.042(7) 0.000(6) 0.000(7) 0.003(7)
C45A 0.057(7) 0.051(8) 0.037(6) -0.004(6) 0.000(6) -0.011(6)
C47A 0.060(12) 0.074(14) 0.049(11) -0.012(9) -0.014(10) 0.016(11)
C48A 0.062(9) 0.061(15) 0.061(11) 0.026(11) 0.012(9) 0.001(10)
O1 0.081(5) 0.070(4) 0.095(6) 0.014(4) 0.011(4) 0.025(4)
C49 0.120(9) 0.076(7) 0.103(7) 0.017(6) 0.007(7) 0.025(7)
C50 0.136(10) 0.077(7) 0.108(8) 0.017(7) 0.004(7) 0.022(7)
C51 0.123(13) 0.086(9) 0.111(9) 0.010(8) 0.015(11) 0.050(9)
C51A 0.125(12) 0.075(7) 0.109(11) 0.011(8) 0.008(10) 0.033(10)
C52 0.116(11) 0.084(8) 0.100(8) 0.006(6) 0.018(9) 0.048(9)
C52A 0.108(12) 0.070(7) 0.097(11) -0.002(9) 0.017(9) 0.034(9)

loop_
_atom_type_symbol
_atom_type_description
_atom_type_scat_dispersion_real
_atom_type_scat_dispersion_imag
_atom_type_scat_source
C C 0.0033 0.0016 'International Tables Vol C Tables 4.2.6.8 and 6.1.1.4'
H H 0.0000 0.0000 'International Tables Vol C Tables 4.2.6.8 and 6.1.1.4'
Cd Cd -0.8075 1.2024 'International Tables Vol C Tables 4.2.6.8 and 6.1.1.4'
Cl Cl 0.1484 0.1585 'International Tables Vol C Tables 4.2.6.8 and 6.1.1.4'
Li Li -0.0003 0.0001 'International Tables Vol C Tables 4.2.6.8 and 6.1.1.4'
O O 0.0106 0.0060 'International Tables Vol C Tables 4.2.6.8 and 6.1.1.4'

loop_
_geom_angle_atom_site_label_1
_geom_angle_atom_site_label_2
_geom_angle_atom_site_label_3
_geom_angle
_geom_angle_site_symmetry_1
_geom_angle_site_symmetry_3
C1 Cd1 Cl4 122.1(2) . .
C1 Cd1 Cl3 129.2(3) . .
Cl4 Cd1 Cl3 88.42(9) . .
C1 Cd1 Cl1 128.6(3) . .
Cl4 Cd1 Cl1 88.03(8) . .
Cl3 Cd1 Cl1 87.58(7) . .
C1 Cd1 Li1 145.6(4) . .
Cl4 Cd1 Li1 43.3(4) . .
Cl3 Cd1 Li1 45.2(4) . .
Cl1 Cd1 Li1 85.4(3) . .
C25 Cd2 Cl4 125.4(3) . .
C25 Cd2 Cl2 128.3(2) . .
Cl4 Cd2 Cl2 87.57(10) . .
C25 Cd2 Cl1 126.1(3) . .
Cl4 Cd2 Cl1 88.94(8) . .
Cl2 Cd2 Cl1 87.84(7) . .
C25 Cd2 Li1 149.5(4) . .
Cl4 Cd2 Li1 42.9(4) . .
Cl2 Cd2 Li1 44.9(4) . .
Cl1 Cd2 Li1 84.3(3) . .
Cl2 Cd3 Cl2 180.0 3_557 .
Cl2 Cd3 Cl3 90.94(9) 3_557 .
Cl2 Cd3 Cl3 89.06(9) . .
Cl2 Cd3 Cl3 89.06(9) 3_557 3_557
Cl2 Cd3 Cl3 90.94(9) . 3_557
Cl3 Cd3 Cl3 180.0 . 3_557
Cl2 Cd3 Cl1 92.47(7) 3_557 .
Cl2 Cd3 Cl1 87.53(7) . .
Cl3 Cd3 Cl1 85.68(7) . .
Cl3 Cd3 Cl1 94.32(7) 3_557 .
Cl2 Cd3 Cl1 87.53(7) 3_557 3_557
Cl2 Cd3 Cl1 92.47(7) . 3_557
Cl3 Cd3 Cl1 94.32(7) . 3_557
Cl3 Cd3 Cl1 85.68(7) 3_557 3_557
Cl1 Cd3 Cl1 180.0 . 3_557
Cl2 Cd3 Li1 44.7(3) 3_557 3_557
Cl2 Cd3 Li1 135.3(3) . 3_557
Cl3 Cd3 Li1 135.6(3) . 3_557
Cl3 Cd3 Li1 44.4(3) 3_557 3_557
Cl1 Cd3 Li1 96.1(3) . 3_557
Cl1 Cd3 Li1 83.9(3) 3_557 3_557
Cl2 Cd3 Li1 135.3(3) 3_557 .
Cl2 Cd3 Li1 44.7(3) . .
Cl3 Cd3 Li1 44.4(3) . .
Cl3 Cd3 Li1 135.6(3) 3_557 .
Cl1 Cd3 Li1 83.9(3) . .
Cl1 Cd3 Li1 96.1(3) 3_557 .
Li1 Cd3 Li1 179.999(2) 3_557 .
O1 Li1 Cl4 113.9(10) . .
O1 Li1 Cl3 112.4(10) . .
Cl4 Li1 Cl3 101.1(6) . .
O1 Li1 Cl2 128.0(9) . .
Cl4 Li1 Cl2 97.2(7) . .
Cl3 Li1 Cl2 100.2(7) . .
Cd1 Cl1 Cd2 89.04(7) . .
Cd1 Cl1 Cd3 92.40(7) . .
Cd2 Cl1 Cd3 89.73(7) . .
Li1 Cl2 Cd2 85.9(5) . .
Li1 Cl2 Cd3 86.2(4) . .
Cd2 Cl2 Cd3 94.85(8) . .
Li1 Cl3 Cd1 84.3(5) . .
Li1 Cl3 Cd3 84.5(5) . .
Cd1 Cl3 Cd3 94.28(8) . .
Li1 Cl4 Cd2 88.9(5) . .
Li1 Cl4 Cd1 86.1(4) . .
Cd2 Cl4 Cd1 93.80(10) . .
C2 C1 C6 117.3(8) . .
C2 C1 Cd1 121.3(7) . .
C6 C1 Cd1 121.4(6) . .
C3 C2 C1 119.9(9) . .
C3 C2 C7 121.1(8) . .
C1 C2 C7 119.0(8) . .
C4 C3 C2 121.7(9) . .
C4 C3 H3 119.1 . .
C2 C3 H3 119.1 . .
C3 C4 C5 121.1(9) . .
C3 C4 H4 119.5 . .
C5 C4 H4 119.5 . .
C4 C5 C6 119.2(9) . .
C4 C5 H5 120.4 . .
C6 C5 H5 120.4 . .
C5 C6 C1 120.7(8) . .
C5 C6 C16A 119.8(9) . .
C1 C6 C16A 119.5(8) . .
C5 C6 C16 120(2) . .
C1 C6 C16 118(2) . .
C12 C7 C8 119.6(8) . .
C12 C7 C2 121.4(8) . .
C8 C7 C2 118.9(8) . .
C9 C8 C7 119.4(8) . .
C9 C8 C13 120.6(8) . .
C7 C8 C13 120.0(8) . .
C10 C9 C8 121.8(9) . .
C10 C9 H9 119.1 . .
C8 C9 H9 119.1 . .
C11 C10 C9 118.2(8) . .
C11 C10 C14 119.7(9) . .
C9 C10 C14 122.1(9) . .
C10 C11 C12 122.8(9) . .
C10 C11 H11 118.6 . .
C12 C11 H11 118.6 . .
C7 C12 C11 118.1(8) . .
C7 C12 C15 120.9(8) . .
C11 C12 C15 121.0(9) . .
C8 C13 H13A 109.5 . .
C8 C13 H13C 109.5 . .
H13A C13 H13C 109.5 . .
C8 C13 H13B 109.5 . .
H13A C13 H13B 109.5 . .
H13C C13 H13B 109.5 . .
C10 C14 H14B 109.5 . .
C10 C14 H14C 109.5 . .
H14B C14 H14C 109.5 . .
C10 C14 H14A 109.5 . .
H14B C14 H14A 109.5 . .
H14C C14 H14A 109.5 . .
C12 C15 H15B 109.5 . .
C12 C15 H15A 109.5 . .
H15B C15 H15A 109.5 . .
C12 C15 H15C 109.5 . .
H15B C15 H15C 109.5 . .
H15A C15 H15C 109.5 . .
C21 C16 C17 120.4(17) . .
C21 C16 C6 110(3) . .
C17 C16 C6 129(3) . .
C16 C17 C18 119.0(16) . .
C16 C17 C22 120.4(19) . .
C18 C17 C22 121(2) . .
C19 C18 C17 120.7(18) . .
C19 C18 H18 119.7 . .
C17 C18 H18 119.7 . .
C20 C19 C18 119.4(17) . .
C20 C19 C23 121(2) . .
C18 C19 C23 120(2) . .
C19 C20 C21 122.1(18) . .
C19 C20 H20 119.0 . .
C21 C20 H20 119.0 . .
C16 C21 C20 118.4(17) . .
C16 C21 C24 122(2) . .
C20 C21 C24 120(2) . .
C19 C23 H23A 109.5 . .
C19 C23 H23B 109.5 . .
H23A C23 H23B 109.5 . .
C19 C23 H23C 109.5 . .
H23A C23 H23C 109.5 . .
H23B C23 H23C 109.5 . .
C19 C23 H23D 109.5 . .
H23A C23 H23D 141.1 . .
H23B C23 H23D 56.3 . .
H23C C23 H23D 56.3 . .
C19 C23 H23E 109.5 . .
H23A C23 H23E 56.3 . .
H23B C23 H23E 141.1 . .
H23C C23 H23E 56.3 . .
H23D C23 H23E 109.5 . .
C19 C23 H23F 109.5 . .
H23A C23 H23F 56.3 . .
H23B C23 H23F 56.3 . .
H23C C23 H23F 141.1 . .
H23D C23 H23F 109.5 . .
H23E C23 H23F 109.5 . .
C21A C16A C17A 119.8(9) . .
C21A C16A C6 122.4(10) . .
C17A C16A C6 117.8(10) . .
C16A C17A C18A 118.9(9) . .
C16A C17A C22A 120.5(9) . .
C18A C17A C22A 120.5(10) . .
C19A C18A C17A 121.4(10) . .
C19A C18A H18A 119.3 . .
C17A C18A H18A 119.3 . .
C20A C19A C18A 118.6(9) . .
C20A C19A C23A 122.1(11) . .
C18A C19A C23A 119.2(11) . .
C19A C20A C21A 122.3(10) . .
C19A C20A H20A 118.9 . .
C21A C20A H20A 118.9 . .
C16A C21A C20A 119.0(9) . .
C16A C21A C24A 120.8(9) . .
C20A C21A C24A 120.2(10) . .
C17A C22A H22D 109.5 . .
C17A C22A H22F 109.5 . .
H22D C22A H22F 109.5 . .
C17A C22A H22E 109.5 . .
H22D C22A H22E 109.5 . .
H22F C22A H22E 109.5 . .
C19A C23A H23G 109.5 . .
C19A C23A H23H 109.5 . .
H23G C23A H23H 109.5 . .
C19A C23A H23I 109.5 . .
H23G C23A H23I 109.5 . .
H23H C23A H23I 109.5 . .
C19A C23A H23J 109.5 . .
H23G C23A H23J 141.1 . .
H23H C23A H23J 56.3 . .
H23I C23A H23J 56.3 . .
C19A C23A H23K 109.5 . .
H23G C23A H23K 56.3 . .
H23H C23A H23K 141.1 . .
H23I C23A H23K 56.3 . .
H23J C23A H23K 109.5 . .
C19A C23A H23L 109.5 . .
H23G C23A H23L 56.3 . .
H23H C23A H23L 56.3 . .
H23I C23A H23L 141.1 . .
H23J C23A H23L 109.5 . .
H23K C23A H23L 109.5 . .
C21A C24A H24D 109.5 . .
C21A C24A H24F 109.5 . .
H24D C24A H24F 109.5 . .
C21A C24A H24E 109.5 . .
H24D C24A H24E 109.5 . .
H24F C24A H24E 109.5 . .
C30 C25 C26 119.5(9) . .
C30 C25 Cd2 122.7(7) . .
C26 C25 Cd2 117.7(8) . .
C31A C26 C25 123(3) . .
C31A C26 C27 117(3) . .
C25 C26 C27 119.1(11) . .
C25 C26 C31 122.7(10) . .
C27 C26 C31 118.0(11) . .
C28 C27 C26 120.1(11) . .
C28 C27 H27 120.0 . .
C26 C27 H27 120.0 . .
C27 C28 C29 121.3(11) . .
C27 C28 H28 119.3 . .
C29 C28 H28 119.3 . .
C28 C29 C30 119.3(12) . .
C28 C29 H29 120.3 . .
C30 C29 H29 120.3 . .
C25 C30 C40 117.7(11) . .
C25 C30 C29 120.7(10) . .
C40 C30 C29 121.6(13) . .
C25 C30 C40A 120.2(9) . .
C29 C30 C40A 119.1(11) . .
C36 C31 C32 120.2(10) . .
C36 C31 C26 119.0(10) . .
C32 C31 C26 120.7(9) . .
C31 C32 C33 118.7(10) . .
C31 C32 C37 120.9(10) . .
C33 C32 C37 120.4(11) . .
C34 C33 C32 121.4(11) . .
C34 C33 H33 119.3 . .
C32 C33 H33 119.3 . .
C35 C34 C33 118.6(11) . .
C35 C34 C38 122.0(11) . .
C33 C34 C38 119.3(12) . .
C34 C35 C36 122.4(11) . .
C34 C35 H35 118.8 . .
C36 C35 H35 118.8 . .
C31 C36 C35 118.6(10) . .
C31 C36 C39 120.2(11) . .
C35 C36 C39 121.2(10) . .
C26 C31A C36A 124(2) . .
C26 C31A C32A 115(2) . .
C36A C31A C32A 121.0(17) . .
C31A C32A C33A 119.0(16) . .
C31A C32A C37A 119.8(19) . .
C33A C32A C37A 121(2) . .
C34A C33A C32A 120.1(17) . .
C34A C33A H33A 120.0 . .
C32A C33A H33A 120.0 . .
C35A C34A C33A 119.5(18) . .
C35A C34A C38A 118(2) . .
C33A C34A C38A 121(2) . .
C34A C35A C36A 121.6(18) . .
C34A C35A H35A 119.2 . .
C36A C35A H35A 119.2 . .
C31A C36A C35A 117.5(17) . .
C31A C36A C39A 121.0(19) . .
C35A C36A C39A 120.5(19) . .
C32A C37A H37F 109.5 . .
C32A C37A H37E 109.5 . .
H37F C37A H37E 109.5 . .
C32A C37A H37D 109.5 . .
H37F C37A H37D 109.5 . .
H37E C37A H37D 109.5 . .
C34A C38A H38D 109.5 . .
C34A C38A H38F 109.5 . .
H38D C38A H38F 109.5 . .
C34A C38A H38E 109.5 . .
H38D C38A H38E 109.5 . .
H38F C38A H38E 109.5 . .
C36A C39A H39F 109.5 . .
C36A C39A H39D 109.5 . .
H39F C39A H39D 109.5 . .
C36A C39A H39E 109.5 . .
H39F C39A H39E 109.5 . .
H39D C39A H39E 109.5 . .
C45 C40 C30 119.1(17) . .
C45 C40 C41 119.9(14) . .
C30 C40 C41 121.0(16) . .
C40 C41 C42 118.9(13) . .
C40 C41 C46 119.9(15) . .
C42 C41 C46 121.2(15) . .
C43 C42 C41 121.5(15) . .
C43 C42 H42 119.2 . .
C41 C42 H42 119.2 . .
C44 C43 C42 118.5(14) . .
C44 C43 C47 120.8(16) . .
C42 C43 C47 120.7(16) . .
C43 C44 C45 121.9(14) . .
C43 C44 H44 119.1 . .
C45 C44 H44 119.1 . .
C40 C45 C44 119.2(14) . .
C40 C45 C48 121.8(15) . .
C44 C45 C48 119.0(15) . .
C45A C40A C41A 120.2(12) . .
C45A C40A C30 120.4(13) . .
C41A C40A C30 119.3(13) . .
C40A C41A C42A 118.8(12) . .
C40A C41A C46A 121.9(13) . .
C42A C41A C46A 119.2(13) . .
C43A C42A C41A 120.6(13) . .
C43A C42A H42A 119.7 . .
C41A C42A H42A 119.7 . .
C44A C43A C42A 120.2(12) . .
C44A C43A C47A 118.8(13) . .
C42A C43A C47A 121.1(14) . .
C43A C44A C45A 120.8(12) . .
C43A C44A H44A 119.6 . .
C45A C44A H44A 119.6 . .
C40A C45A C44A 119.4(12) . .
C40A C45A C48A 121.9(12) . .
C44A C45A C48A 118.7(12) . .
C41A C46A H46D 109.5 . .
C41A C46A H46E 109.5 . .
H46D C46A H46E 109.5 . .
C41A C46A H46F 109.5 . .
H46D C46A H46F 109.5 . .
H46E C46A H46F 109.5 . .
C43A C47A H47D 109.5 . .
C43A C47A H47E 109.5 . .
H47D C47A H47E 109.5 . .
C43A C47A H47F 109.5 . .
H47D C47A H47F 109.5 . .
H47E C47A H47F 109.5 . .
C45A C48A H48D 109.5 . .
C45A C48A H48F 109.5 . .
H48D C48A H48F 109.5 . .
C45A C48A H48E 109.5 . .
H48D C48A H48E 109.5 . .
H48F C48A H48E 109.5 . .
C52 O1 C49 109.0(11) . .
C49 O1 C52A 105.8(13) . .
C52 O1 Li1 128.2(11) . .
C49 O1 Li1 122.7(10) . .
C52A O1 Li1 119.9(12) . .
O1 C49 C50 106.7(12) . .
O1 C49 H49B 110.4 . .
C50 C49 H49B 110.4 . .
O1 C49 H49A 110.4 . .
C50 C49 H49A 110.4 . .
H49B C49 H49A 108.6 . .
C51A C50 C49 107.2(14) . .
C51 C50 C49 103.6(14) . .
C51A C50 H50C 110.3 . .
C51 C50 H50C 73.3 . .
C49 C50 H50C 110.3 . .
C51A C50 H50D 110.3 . .
C51 C50 H50D 142.4 . .
C49 C50 H50D 110.3 . .
H50C C50 H50D 108.5 . .
C51A C50 H50B 138.0 . .
C51 C50 H50B 110.9 . .
C49 C50 H50B 111.0 . .
H50D C50 H50B 71.9 . .
C51A C50 H50A 71.6 . .
C51 C50 H50A 111.3 . .
C49 C50 H50A 111.1 . .
H50C C50 H50A 135.6 . .
H50B C50 H50A 109.0 . .
C50 C51 C52 102.2(16) . .
C50 C51 H51B 111.3 . .
C52 C51 H51B 111.3 . .
C50 C51 H51A 111.3 . .
C52 C51 H51A 111.3 . .
H51B C51 H51A 109.2 . .
C50 C51A C52A 106.8(17) . .
C52A C51A H50A 112.6 . .
C50 C51A H51D 110.4 . .
C52A C51A H51D 110.4 . .
H50A C51A H51D 71.5 . .
C50 C51A H51C 110.4 . .
C52A C51A H51C 110.4 . .
H50A C51A H51C 133.7 . .
H51D C51A H51C 108.6 . .
O1 C52 C51 105.2(16) . .
O1 C52 H52A 110.7 . .
C51 C52 H52A 110.7 . .
O1 C52 H52B 110.7 . .
C51 C52 H52B 110.7 . .
H52A C52 H52B 108.8 . .
O1 C52A C51A 106.5(17) . .
O1 C52A H52C 110.4 . .
C51A C52A H52C 110.4 . .
O1 C52A H52D 110.4 . .
C51A C52A H52D 110.4 . .
H52C C52A H52D 108.6 . .

loop_
_geom_bond_atom_site_label_1
_geom_bond_atom_site_label_2
_geom_bond_distance
_geom_bond_site_symmetry_2
Cd1 C1 2.123(9) .
Cd1 Cl4 2.603(3) .
Cd1 Cl3 2.604(3) .
Cd1 Cl1 2.658(2) .
Cd1 Li1 3.359(17) .
Cd2 C25 2.132(10) .
Cd2 Cl4 2.529(3) .
Cd2 Cl2 2.572(3) .
Cd2 Cl1 2.687(2) .
Cd2 Li1 3.39(2) .
Cd3 Cl2 2.582(3) 3_557
Cd3 Cl2 2.582(3) .
Cd3 Cl3 2.663(3) .
Cd3 Cl3 2.663(3) 3_557
Cd3 Cl1 2.692(2) .
Cd3 Cl1 2.692(2) 3_557
Cd3 Li1 3.406(19) 3_557
Cd3 Li1 3.406(19) .
Li1 O1 1.86(2) .
Li1 Cl4 2.31(2) .
Li1 Cl3 2.396(18) .
Li1 Cl2 2.40(2) .
C1 C2 1.422(12) .
C1 C6 1.423(12) .
C2 C3 1.375(13) .
C2 C7 1.493(12) .
C3 C4 1.350(14) .
C3 H3 0.9500 .
C4 C5 1.385(13) .
C4 H4 0.9500 .
C5 C6 1.394(12) .
C5 H5 0.9500 .
C6 C16A 1.498(14) .
C6 C16 1.53(5) .
C7 C12 1.392(10) .
C7 C8 1.413(10) .
C8 C9 1.391(10) .
C8 C13 1.502(11) .
C9 C10 1.372(11) .
C9 H9 0.9500 .
C10 C11 1.371(11) .
C10 C14 1.524(11) .
C11 C12 1.409(10) .
C11 H11 0.9500 .
C12 C15 1.488(11) .
C13 H13A 0.9800 .
C13 H13C 0.9800 .
C13 H13B 0.9800 .
C14 H14B 0.9800 .
C14 H14C 0.9800 .
C14 H14A 0.9800 .
C15 H15B 0.9800 .
C15 H15A 0.9800 .
C15 H15C 0.9800 .
C16 C21 1.386(15) .
C16 C17 1.403(15) .
C17 C18 1.408(15) .
C17 C22 1.502(15) .
C18 C19 1.379(15) .
C18 H18 0.9500 .
C19 C20 1.364(16) .
C19 C23 1.527(11) .
C20 C21 1.407(15) .
C20 H20 0.9500 .
C21 C24 1.496(15) .
C22 H22A 0.9800 .
C22 H22C 0.9800 .
C22 H22B 0.9800 .
C23 H23A 0.9800 .
C23 H23B 0.9800 .
C23 H23C 0.9800 .
C23 H23D 0.9800 .
C23 H23E 0.9800 .
C23 H23F 0.9800 .
C24 H24A 0.9800 .
C24 H24C 0.9800 .
C24 H24B 0.9800 .
C16A C21A 1.390(11) .
C16A C17A 1.401(11) .
C17A C18A 1.408(11) .
C17A C22A 1.502(12) .
C18A C19A 1.380(12) .
C18A H18A 0.9500 .
C19A C20A 1.362(12) .
C19A C23A 1.527(10) .
C20A C21A 1.405(11) .
C20A H20A 0.9500 .
C21A C24A 1.496(12) .
C22A H22D 0.9800 .
C22A H22F 0.9800 .
C22A H22E 0.9800 .
C23A H23G 0.9800 .
C23A H23H 0.9800 .
C23A H23I 0.9800 .
C23A H23J 0.9800 .
C23A H23K 0.9800 .
C23A H23L 0.9800 .
C24A H24D 0.9800 .
C24A H24F 0.9800 .
C24A H24E 0.9800 .
C25 C30 1.379(14) .
C25 C26 1.410(13) .
C26 C31A 1.22(3) .
C26 C27 1.411(14) .
C26 C31 1.578(17) .
C27 C28 1.363(17) .
C27 H27 0.9500 .
C28 C29 1.380(16) .
C28 H28 0.9500 .
C29 C30 1.401(13) .
C29 H29 0.9500 .
C30 C40 1.40(3) .
C30 C40A 1.56(2) .
C31 C36 1.384(12) .
C31 C32 1.398(12) .
C32 C33 1.406(12) .
C32 C37 1.494(12) .
C33 C34 1.375(12) .
C33 H33 0.9500 .
C34 C35 1.358(13) .
C34 C38 1.521(13) .
C35 C36 1.404(13) .
C35 H35 0.9500 .
C36 C39 1.491(13) .
C37 H37C 0.9800 .
C37 H37B 0.9800 .
C37 H37A 0.9800 .
C38 H38A 0.9800 .
C38 H38B 0.9800 .
C38 H38C 0.9800 .
C39 H39B 0.9800 .
C39 H39C 0.9800 .
C39 H39A 0.9800 .
C31A C36A 1.387(15) .
C31A C32A 1.403(15) .
C32A C33A 1.407(15) .
C32A C37A 1.500(15) .
C33A C34A 1.378(16) .
C33A H33A 0.9500 .
C34A C35A 1.369(16) .
C34A C38A 1.526(15) .
C35A C36A 1.406(15) .
C35A H35A 0.9500 .
C36A C39A 1.493(16) .
C37A H37F 0.9800 .
C37A H37E 0.9800 .
C37A H37D 0.9800 .
C38A H38D 0.9800 .
C38A H38F 0.9800 .
C38A H38E 0.9800 .
C39A H39F 0.9800 .
C39A H39D 0.9800 .
C39A H39E 0.9800 .
C40 C45 1.384(13) .
C40 C41 1.404(14) .
C41 C42 1.405(13) .
C41 C46 1.503(14) .
C42 C43 1.383(14) .
C42 H42 0.9500 .
C43 C44 1.369(14) .
C43 C47 1.528(14) .
C44 C45 1.408(14) .
C44 H44 0.9500 .
C45 C48 1.500(14) .
C46 H46A 0.9800 .
C46 H46B 0.9800 .
C46 H46C 0.9800 .
C47 H47A 0.9800 .
C47 H47B 0.9800 .
C47 H47C 0.9800 .
C48 H48A 0.9800 .
C48 H48B 0.9800 .
C48 H48C 0.9800 .
C40A C45A 1.388(13) .
C40A C41A 1.401(12) .
C41A C42A 1.407(13) .
C41A C46A 1.501(13) .
C42A C43A 1.379(13) .
C42A H42A 0.9500 .
C43A C44A 1.364(14) .
C43A C47A 1.522(13) .
C44A C45A 1.404(13) .
C44A H44A 0.9500 .
C45A C48A 1.499(13) .
C46A H46D 0.9800 .
C46A H46E 0.9800 .
C46A H46F 0.9800 .
C47A H47D 0.9800 .
C47A H47E 0.9800 .
C47A H47F 0.9800 .
C48A H48D 0.9800 .
C48A H48F 0.9800 .
C48A H48E 0.9800 .
O1 C52 1.410(19) .
O1 C49 1.418(15) .
O1 C52A 1.45(2) .
C49 C50 1.470(19) .
C49 H49B 0.9900 .
C49 H49A 0.9900 .
C50 C51A 1.43(2) .
C50 C51 1.45(2) .
C50 H50C 0.9900 .
C50 H50D 0.9900 .
C50 H50B 0.9900 .
C50 H50A 0.9899 .
C51 C52 1.51(3) .
C51 H51B 0.9900 .
C51 H51A 0.9900 .
C51A C52A 1.45(3) .
C51A H51D 0.9900 .
C51A H51C 0.9900 .
C52 H52A 0.9900 .
C52 H52B 0.9900 .
C52A H52C 0.9900 .
C52A H52D 0.9900 .

loop_
_geom_torsion_atom_site_label_1
_geom_torsion_atom_site_label_2
_geom_torsion_atom_site_label_3
_geom_torsion_atom_site_label_4
_geom_torsion
_geom_torsion_site_symmetry_1
C1 Cd1 Cl1 Cd2 127.6(3) .
Cl4 Cd1 Cl1 Cd2 -3.07(9) .
Cl3 Cd1 Cl1 Cd2 -91.57(7) .
Li1 Cd1 Cl1 Cd2 -46.3(4) .
C1 Cd1 Cl1 Cd3 -142.7(3) .
Cl4 Cd1 Cl1 Cd3 86.62(9) .
Cl3 Cd1 Cl1 Cd3 -1.88(7) .
Li1 Cd1 Cl1 Cd3 43.4(4) .
C25 Cd2 Cl1 Cd1 -131.5(3) .
Cl4 Cd2 Cl1 Cd1 3.16(9) .
Cl2 Cd2 Cl1 Cd1 90.77(8) .
Li1 Cd2 Cl1 Cd1 45.9(4) .
C25 Cd2 Cl1 Cd3 136.1(3) .
Cl4 Cd2 Cl1 Cd3 -89.25(9) .
Cl2 Cd2 Cl1 Cd3 -1.64(8) .
Li1 Cd2 Cl1 Cd3 -46.5(4) .
Cl2 Cd3 Cl1 Cd1 92.60(8) 3_557
Cl2 Cd3 Cl1 Cd1 -87.40(8) .
Cl3 Cd3 Cl1 Cd1 1.84(7) .
Cl3 Cd3 Cl1 Cd1 -178.16(7) 3_557
Li1 Cd3 Cl1 Cd1 137.3(3) 3_557
Li1 Cd3 Cl1 Cd1 -42.7(3) .
Cl2 Cd3 Cl1 Cd2 -178.36(8) 3_557
Cl2 Cd3 Cl1 Cd2 1.64(8) .
Cl3 Cd3 Cl1 Cd2 90.88(7) .
Cl3 Cd3 Cl1 Cd2 -89.12(7) 3_557
Li1 Cd3 Cl1 Cd2 -133.7(3) 3_557
Li1 Cd3 Cl1 Cd2 46.3(3) .
O1 Li1 Cl2 Cd2 -133.5(13) .
Cl4 Li1 Cl2 Cd2 -5.4(5) .
Cl3 Li1 Cl2 Cd2 97.3(6) .
O1 Li1 Cl2 Cd3 131.3(13) .
Cl4 Li1 Cl2 Cd3 -100.6(5) .
Cl3 Li1 Cl2 Cd3 2.1(6) .
C25 Cd2 Cl2 Li1 139.7(5) .
Cl4 Cd2 Cl2 Li1 4.9(4) .
Cl1 Cd2 Cl2 Li1 -84.1(4) .
C25 Cd2 Cl2 Cd3 -134.5(3) .
Cl4 Cd2 Cl2 Cd3 90.75(9) .
Cl1 Cd2 Cl2 Cd3 1.72(9) .
Li1 Cd2 Cl2 Cd3 85.8(4) .
Cl3 Cd3 Cl2 Li1 -1.9(5) .
Cl3 Cd3 Cl2 Li1 178.1(5) 3_557
Cl1 Cd3 Cl2 Li1 83.8(5) .
Cl1 Cd3 Cl2 Li1 -96.2(5) 3_557
Li1 Cd3 Cl2 Li1 180.0 3_557
Cl3 Cd3 Cl2 Cd2 -87.43(9) .
Cl3 Cd3 Cl2 Cd2 92.57(9) 3_557
Cl1 Cd3 Cl2 Cd2 -1.71(8) .
Cl1 Cd3 Cl2 Cd2 178.28(8) 3_557
Li1 Cd3 Cl2 Cd2 94.4(5) 3_557
Li1 Cd3 Cl2 Cd2 -85.6(5) .
O1 Li1 Cl3 Cd1 124.4(10) .
Cl4 Li1 Cl3 Cd1 2.5(6) .
Cl2 Li1 Cl3 Cd1 -96.9(6) .
O1 Li1 Cl3 Cd3 -140.7(10) .
Cl4 Li1 Cl3 Cd3 97.4(6) .
Cl2 Li1 Cl3 Cd3 -2.1(5) .
C1 Cd1 Cl3 Li1 -133.7(6) .
Cl4 Cd1 Cl3 Li1 -2.2(5) .
Cl1 Cd1 Cl3 Li1 85.9(5) .
C1 Cd1 Cl3 Cd3 142.3(3) .
Cl4 Cd1 Cl3 Cd3 -86.19(9) .
Cl1 Cd1 Cl3 Cd3 1.91(7) .
Li1 Cd1 Cl3 Cd3 -84.0(5) .
Cl2 Cd3 Cl3 Li1 -178.1(5) 3_557
Cl2 Cd3 Cl3 Li1 1.9(5) .
Cl1 Cd3 Cl3 Li1 -85.7(5) .
Cl1 Cd3 Cl3 Li1 94.3(5) 3_557
Li1 Cd3 Cl3 Li1 180.0 3_557
Cl2 Cd3 Cl3 Cd1 -94.29(8) 3_557
Cl2 Cd3 Cl3 Cd1 85.71(8) .
Cl1 Cd3 Cl3 Cd1 -1.88(7) .
Cl1 Cd3 Cl3 Cd1 178.12(7) 3_557
Li1 Cd3 Cl3 Cd1 -96.2(5) 3_557
Li1 Cd3 Cl3 Cd1 83.8(5) .
O1 Li1 Cl4 Cd2 142.8(9) .
Cl3 Li1 Cl4 Cd2 -96.4(6) .
Cl2 Li1 Cl4 Cd2 5.5(5) .
O1 Li1 Cl4 Cd1 -123.3(9) .
Cl3 Li1 Cl4 Cd1 -2.5(6) .
Cl2 Li1 Cl4 Cd1 99.4(5) .
C25 Cd2 Cl4 Li1 -142.0(5) .
Cl2 Cd2 Cl4 Li1 -5.1(4) .
Cl1 Cd2 Cl4 Li1 82.8(4) .
C25 Cd2 Cl4 Cd1 132.0(3) .
Cl2 Cd2 Cl4 Cd1 -91.12(10) .
Cl1 Cd2 Cl4 Cd1 -3.23(9) .
Li1 Cd2 Cl4 Cd1 -86.0(4) .
C1 Cd1 Cl4 Li1 139.0(6) .
Cl3 Cd1 Cl4 Li1 2.3(5) .
Cl1 Cd1 Cl4 Li1 -85.4(5) .
C1 Cd1 Cl4 Cd2 -132.3(3) .
Cl3 Cd1 Cl4 Cd2 90.90(10) .
Cl1 Cd1 Cl4 Cd2 3.27(9) .
Li1 Cd1 Cl4 Cd2 88.6(5) .
Cl4 Cd1 C1 C2 155.5(7) .
Cl3 Cd1 C1 C2 -86.5(8) .
Cl1 Cd1 C1 C2 39.0(9) .
Li1 Cd1 C1 C2 -151.8(9) .
Cl4 Cd1 C1 C6 -24.7(9) .
Cl3 Cd1 C1 C6 93.3(8) .
Cl1 Cd1 C1 C6 -141.2(7) .
Li1 Cd1 C1 C6 28.0(12) .
C6 C1 C2 C3 -2.2(15) .
Cd1 C1 C2 C3 177.6(8) .
C6 C1 C2 C7 177.3(9) .
Cd1 C1 C2 C7 -2.9(13) .
C1 C2 C3 C4 1.6(18) .
C7 C2 C3 C4 -177.9(11) .
C2 C3 C4 C5 0(2) .
C3 C4 C5 C6 -0.1(19) .
C4 C5 C6 C1 -0.6(17) .
C4 C5 C6 C16A -179.1(11) .
C4 C5 C6 C16 170(3) .
C2 C1 C6 C5 1.8(15) .
Cd1 C1 C6 C5 -178.0(8) .
C2 C1 C6 C16A -179.8(10) .
Cd1 C1 C6 C16A 0.4(14) .
C2 C1 C6 C16 -169(3) .
Cd1 C1 C6 C16 11(3) .
C3 C2 C7 C12 -94.2(12) .
C1 C2 C7 C12 86.2(11) .
C3 C2 C7 C8 85.2(12) .
C1 C2 C7 C8 -94.4(11) .
C12 C7 C8 C9 1.5(12) .
C2 C7 C8 C9 -177.9(8) .
C12 C7 C8 C13 -178.5(9) .
C2 C7 C8 C13 2.1(12) .
C7 C8 C9 C10 -1.1(14) .
C13 C8 C9 C10 179.0(10) .
C8 C9 C10 C11 1.0(14) .
C8 C9 C10 C14 -179.9(9) .
C9 C10 C11 C12 -1.4(14) .
C14 C10 C11 C12 179.4(9) .
C8 C7 C12 C11 -1.9(12) .
C2 C7 C12 C11 177.5(7) .
C8 C7 C12 C15 177.7(8) .
C2 C7 C12 C15 -2.9(13) .
C10 C11 C12 C7 1.9(13) .
C10 C11 C12 C15 -177.7(9) .
C5 C6 C16 C21 80(3) .
C1 C6 C16 C21 -109(3) .
C16A C6 C16 C21 -10(13) .
C5 C6 C16 C17 -106(4) .
C1 C6 C16 C17 65(5) .
C16A C6 C16 C17 164(16) .
C21 C16 C17 C18 1(3) .
C6 C16 C17 C18 -173(5) .
C21 C16 C17 C22 -179(2) .
C6 C16 C17 C22 7(5) .
C16 C17 C18 C19 0(5) .
C22 C17 C18 C19 -180(3) .
C17 C18 C19 C20 -1(7) .
C17 C18 C19 C23 -180(4) .
C18 C19 C20 C21 1(8) .
C23 C19 C20 C21 180(5) .
C17 C16 C21 C20 -1(5) .
C6 C16 C21 C20 174(5) .
C17 C16 C21 C24 -177(3) .
C6 C16 C21 C24 -2(6) .
C19 C20 C21 C16 0(7) .
C19 C20 C21 C24 176(5) .
C5 C6 C16A C21A 88.9(15) .
C1 C6 C16A C21A -89.6(15) .
C16 C6 C16A C21A -176(14) .
C5 C6 C16A C17A -90.0(13) .
C1 C6 C16A C17A 91.5(14) .
C16 C6 C16A C17A 5(13) .
C21A C16A C17A C18A -0.4(11) .
C6 C16A C17A C18A 178.5(10) .
C21A C16A C17A C22A 176.2(12) .
C6 C16A C17A C22A -4.9(13) .
C16A C17A C18A C19A 0.3(11) .
C22A C17A C18A C19A -176.3(13) .
C17A C18A C19A C20A 0.6(18) .
C17A C18A C19A C23A 178.3(10) .
C18A C19A C20A C21A -1(2) .
C23A C19A C20A C21A -179.1(14) .
C17A C16A C21A C20A -0.4(17) .
C6 C16A C21A C20A -179.2(12) .
C17A C16A C21A C24A -178.4(11) .
C6 C16A C21A C24A 2.8(19) .
C19A C20A C21A C16A 1(2) .
C19A C20A C21A C24A 179.3(15) .
Cl4 Cd2 C25 C30 -127.6(7) .
Cl2 Cd2 C25 C30 112.8(7) .
Cl1 Cd2 C25 C30 -8.3(9) .
Li1 Cd2 C25 C30 176.8(9) .
Cl4 Cd2 C25 C26 52.6(8) .
Cl2 Cd2 C25 C26 -67.0(8) .
Cl1 Cd2 C25 C26 171.9(6) .
Li1 Cd2 C25 C26 -3.0(13) .
C30 C25 C26 C31A -168(2) .
Cd2 C25 C26 C31A 11(2) .
C30 C25 C26 C27 -0.5(15) .
Cd2 C25 C26 C27 179.2(8) .
C30 C25 C26 C31 174.0(9) .
Cd2 C25 C26 C31 -6.2(13) .
C31A C26 C27 C28 168(2) .
C25 C26 C27 C28 -0.4(17) .
C31 C26 C27 C28 -175.3(11) .
C26 C27 C28 C29 1.8(19) .
C27 C28 C29 C30 -2.1(18) .
C26 C25 C30 C40 176.7(14) .
Cd2 C25 C30 C40 -3.0(16) .
C26 C25 C30 C29 0.2(15) .
Cd2 C25 C30 C29 -179.5(8) .
C26 C25 C30 C40A -179.4(11) .
Cd2 C25 C30 C40A 0.8(14) .
C28 C29 C30 C25 1.1(16) .
C28 C29 C30 C40 -175.3(15) .
C28 C29 C30 C40A -179.3(12) .
C31A C26 C31 C36 -8(14) .
C25 C26 C31 C36 88.1(16) .
C27 C26 C31 C36 -97.3(16) .
C31A C26 C31 C32 175(16) .
C25 C26 C31 C32 -89.3(16) .
C27 C26 C31 C32 85.3(16) .
C36 C31 C32 C33 2(2) .
C26 C31 C32 C33 179.6(13) .
C36 C31 C32 C37 -176.8(16) .
C26 C31 C32 C37 1(2) .
C31 C32 C33 C34 -1(2) .
C37 C32 C33 C34 178.0(15) .
C32 C33 C34 C35 0(2) .
C32 C33 C34 C38 177.7(14) .
C33 C34 C35 C36 1(2) .
C38 C34 C35 C36 -177.5(14) .
C32 C31 C36 C35 -2(2) .
C26 C31 C36 C35 -179.4(12) .
C32 C31 C36 C39 179.7(13) .
C26 C31 C36 C39 2(2) .
C34 C35 C36 C31 1(2) .
C34 C35 C36 C39 179.0(13) .
C25 C26 C31A C36A 83(7) .
C27 C26 C31A C36A -85(6) .
C31 C26 C31A C36A 177(20) .
C25 C26 C31A C32A -102(5) .
C27 C26 C31A C32A 90(6) .
C31 C26 C31A C32A -8(11) .
C26 C31A C32A C33A -176(6) .
C36A C31A C32A C33A -1(10) .
C26 C31A C32A C37A -2(10) .
C36A C31A C32A C37A 174(7) .
C31A C32A C33A C34A 2(9) .
C37A C32A C33A C34A -173(6) .
C32A C33A C34A C35A -8(8) .
C32A C33A C34A C38A -171(5) .
C33A C34A C35A C36A 14(8) .
C38A C34A C35A C36A 177(5) .
C26 C31A C36A C35A -179(5) .
C32A C31A C36A C35A 6(9) .
C26 C31A C36A C39A -11(10) .
C32A C31A C36A C39A 175(6) .
C34A C35A C36A C31A -12(8) .
C34A C35A C36A C39A 179(5) .
C25 C30 C40 C45 -83.7(16) .
C29 C30 C40 C45 92.8(17) .
C40A C30 C40 C45 148(19) .
C25 C30 C40 C41 98.6(15) .
C29 C30 C40 C41 -85.0(15) .
C40A C30 C40 C41 -29(18) .
C45 C40 C41 C42 -0.7(11) .
C30 C40 C41 C42 177.1(17) .
C45 C40 C41 C46 179.4(11) .
C30 C40 C41 C46 -2.8(15) .
C40 C41 C42 C43 1.1(17) .
C46 C41 C42 C43 -179.0(13) .
C41 C42 C43 C44 -1(2) .
C41 C42 C43 C47 179.3(11) .
C42 C43 C44 C45 0(2) .
C47 C43 C44 C45 -179.9(13) .
C30 C40 C45 C44 -177.6(17) .
C41 C40 C45 C44 0.2(16) .
C30 C40 C45 C48 2(2) .
C41 C40 C45 C48 -180.0(10) .
C43 C44 C45 C40 0(2) .
C43 C44 C45 C48 -179.9(15) .
C25 C30 C40A C45A -97.3(15) .
C40 C30 C40A C45A -43(18) .
C29 C30 C40A C45A 83.1(15) .
C25 C30 C40A C41A 87.2(14) .
C40 C30 C40A C41A 141(19) .
C29 C30 C40A C41A -92.5(14) .
C45A C40A C41A C42A 0.8(15) .
C30 C40A C41A C42A 176.3(12) .
C45A C40A C41A C46A 178.6(12) .
C30 C40A C41A C46A -5.8(19) .
C40A C41A C42A C43A -0.6(16) .
C46A C41A C42A C43A -178.5(12) .
C41A C42A C43A C44A -0.1(17) .
C41A C42A C43A C47A -179.3(11) .
C42A C43A C44A C45A 0.5(17) .
C47A C43A C44A C45A 179.8(11) .
C41A C40A C45A C44A -0.3(16) .
C30 C40A C45A C44A -175.8(13) .
C41A C40A C45A C48A 179.7(12) .
C30 C40A C45A C48A 4(2) .
C43A C44A C45A C40A -0.3(16) .
C43A C44A C45A C48A 179.6(12) .
Cl4 Li1 O1 C52 129(2) .
Cl3 Li1 O1 C52 15(3) .
Cl2 Li1 O1 C52 -109(2) .
Cl4 Li1 O1 C49 -46.4(14) .
Cl3 Li1 O1 C49 -160.7(11) .
Cl2 Li1 O1 C49 74.9(17) .
Cl4 Li1 O1 C52A 92(2) .
Cl3 Li1 O1 C52A -23(2) .
Cl2 Li1 O1 C52A -147(2) .
C52 O1 C49 C50 -8(2) .
C52A O1 C49 C50 25(2) .
Li1 O1 C49 C50 168.0(12) .
O1 C49 C50 C51A -15(3) .
O1 C49 C50 C51 29(2) .
C51A C50 C51 C52 65(2) .
C49 C50 C51 C52 -36(2) .
C51 C50 C51A C52A -93(3) .
C49 C50 C51A C52A -2(4) .
C49 O1 C52 C51 -14(3) .
C52A O1 C52 C51 -104(2) .
Li1 O1 C52 C51 169.4(17) .
C50 C51 C52 O1 32(3) .
C52 O1 C52A C51A 74(3) .
C49 O1 C52A C51A -26(3) .
Li1 O1 C52A C51A -170(2) .
C50 C51A C52A O1 17(4) .

loop_
_platon_squeeze_void_nr
_platon_squeeze_void_average_x
_platon_squeeze_void_average_y
_platon_squeeze_void_average_z
_platon_squeeze_void_volume
_platon_squeeze_void_count_electrons
_platon_squeeze_void_content
1 0.000 0.500 0.000 374 79 '2(C4 H8 O)'
2 0.500 1.000 0.500 374 79 '2(C4 H8 O)'
